data_2311534
loop_
_publ_author_name
'Noland, Wayland E.'
'Shudy, Jessica E.'
'Rieger, Janel L.'
'Tu, Zoe H.'
'Tritch, Kenneth J.'

_publ_section_title
;
 Crystal structures of 2,6-di-bromo-4-methyl-benzo-nitrile and
 2,6-di-bromo-4-methyl-phenyl isocyanide.
;
_journal_coeditor_code LH5859
_journal_issue 'Pt 12'
_journal_name_full 'Acta crystallographica. Section E, Crystallographic communications'
_journal_page_first 1913
_journal_page_last 1916
_journal_paper_doi 10.1107/S2056989017016395
_journal_volume 73
_journal_year 2017
_chemical_formula_iupac 'C8 H5 Br2 N'
_chemical_formula_moiety 'C8 H5 Br2 N'
_chemical_formula_sum 'C8 H5 Br2 N'
_chemical_formula_weight 274.95
_chemical_melting_point 434
_chemical_name_common RCN
_chemical_name_systematic
;
3,5-Dibromo-4-methylbenzonitrile
;
_space_group_crystal_system tetragonal
_space_group_IT_number 113
_space_group_name_Hall 'P -4 2ab'
_space_group_name_H-M_alt 'P -4 21 m'
_atom_sites_solution_hydrogens geom
_audit_creation_method SHELXL-2014/7
_cell_angle_alpha 90
_cell_angle_beta 90
_cell_angle_gamma 90
_cell_formula_units_Z 4
_cell_length_a 14.6731(5)
_cell_length_b 14.6731(5)
_cell_length_c 3.97270(10)
_cell_measurement_reflns_used 2980
_cell_measurement_temperature 123(2)
_cell_measurement_theta_max 74.01
_cell_measurement_theta_min 4.26
_cell_volume 855.32(5)
_computing_cell_refinement
;
SAINT (Bruker, 2012)
;
_computing_data_collection
;
APEX2 (Bruker, 2012)
;
_computing_data_reduction
;
SAINT (Bruker, 2012)
;
_computing_molecular_graphics
;
Mercury (Macrae <i>et al.</i>, 2008)
;
_computing_publication_material
;
publCIF (Westrip, 2010)
;
_computing_structure_refinement
;
SHELXL2014 (Sheldrick, 2015b)
;
_computing_structure_solution
;
SHELXT2014 (Sheldrick, 2015a)
;
_diffrn_ambient_temperature 123(2)
_diffrn_measured_fraction_theta_full 0.998
_diffrn_measured_fraction_theta_max 0.996
_diffrn_measurement_device_type 'Bruker Venture PHOTON-II'
_diffrn_measurement_method '\f and \w scans'
_diffrn_radiation_type CuK\a
_diffrn_radiation_wavelength 1.54178
_diffrn_reflns_av_R_equivalents 0.0387
_diffrn_reflns_limit_h_max 18
_diffrn_reflns_limit_h_min -18
_diffrn_reflns_limit_k_max 17
_diffrn_reflns_limit_k_min -17
_diffrn_reflns_limit_l_max 4
_diffrn_reflns_limit_l_min -4
_diffrn_reflns_number 8444
_diffrn_reflns_theta_full 67.679
_diffrn_reflns_theta_max 74.241
_diffrn_reflns_theta_min 6.032
_exptl_absorpt_coefficient_mu 11.456
_exptl_absorpt_correction_T_max 0.7538
_exptl_absorpt_correction_T_min 0.3135
_exptl_absorpt_correction_type multi-scan
_exptl_absorpt_process_details
;
(SADABS; Sheldrick, 1996)
;
_exptl_crystal_colour colourless
_exptl_crystal_density_diffrn 2.135
_exptl_crystal_description Needle
_exptl_crystal_F_000 520
_exptl_crystal_size_max 0.500
_exptl_crystal_size_mid 0.070
_exptl_crystal_size_min 0.035
_refine_diff_density_max 0.371
_refine_diff_density_min -0.316
_refine_ls_abs_structure_details
;
Flack <i>x</i> determined using 348 quotients
[(<i>I</i>^+^)-(<i>I</i>^-^)]/[(<i>I</i>^+^)+(<i>I</i>^-^)]
(Parsons <i>et al.</i>, 2013)
;
_refine_ls_abs_structure_Flack -0.02(3)
_refine_ls_extinction_coef 0.0055(4)
_refine_ls_extinction_expression Fc^*^=kFc[1+0.001xFc^2^\l^3^/sin(2\q)]^-1/4^
_refine_ls_extinction_method
;
SHELXL2014 (Sheldrick, 2015b)
;
_refine_ls_goodness_of_fit_ref 1.270
_refine_ls_hydrogen_treatment constr
_refine_ls_matrix_type full
_refine_ls_number_parameters 60
_refine_ls_number_reflns 904
_refine_ls_number_restraints 0
_refine_ls_restrained_S_all 1.270
_refine_ls_R_factor_all 0.0201
_refine_ls_R_factor_gt 0.0201
_refine_ls_shift/su_max 0.001
_refine_ls_shift/su_mean 0.000
_refine_ls_structure_factor_coef Fsqd
_refine_ls_weighting_details 'w=1/[\s^2^(Fo^2^)+2.1952P] where P=(Fo^2^+2Fc^2^)/3'
_refine_ls_weighting_scheme calc
_refine_ls_wR_factor_gt 0.0571
_refine_ls_wR_factor_ref 0.0571
_reflns_number_gt 902
_reflns_number_total 904
_reflns_threshold_expression 'I > 2\s(I)'
_cod_data_source_file lh5859sup1.cif
_cod_data_source_block RCN
_cod_original_cell_volume 855.32(6)
_cod_database_code 2311534
_shelx_space_group_comment
;
The symmetry employed for this shelxl refinement is uniquely defined
by the following loop, which should always be used as a source of
symmetry information in preference to the above space-group names.
They are only intended as comments.
;
_shelx_estimated_absorpt_t_min 0.069
_shelx_estimated_absorpt_t_max 0.690

loop_
_space_group_symop_operation_xyz
'x, y, z'
'-x, -y, z'
'y, -x, -z'
'-y, x, -z'
'-x+1/2, y+1/2, -z'
'x+1/2, -y+1/2, -z'
'-y+1/2, -x+1/2, z'
'y+1/2, x+1/2, z'

loop_
_atom_site_type_symbol
_atom_site_label
_atom_site_fract_x
_atom_site_fract_y
_atom_site_fract_z
_atom_site_U_iso_or_equiv
_atom_site_adp_type
_atom_site_calc_flag
_atom_site_occupancy
C C1 0.2722(3) 0.7722(3) 0.357(2) 0.0156(13) Uani d 1
C C2 0.2985(3) 0.6837(4) 0.2695(13) 0.0177(10) Uani d 1
Br Br2 0.41762(3) 0.64354(3) 0.38319(19) 0.0222(2) Uani d 1
C C3 0.2404(3) 0.6240(3) 0.1067(15) 0.0185(9) Uani d 1
H H3A 0.2605 0.5645 0.0486 0.022 Uiso calc 1
C C4 0.1517(3) 0.6517(3) 0.0283(18) 0.0189(15) Uani d 1
C C5 0.3328(4) 0.8328(4) 0.532(2) 0.0223(17) Uani d 1
N N1 0.3806(3) 0.8806(3) 0.676(2) 0.0309(17) Uani d 1
C C6 0.0866(3) 0.5866(3) -0.138(2) 0.0212(13) Uani d 1
H H6A 0.0306 0.6190 -0.1991 0.032 Uiso calc 0.5
H H6B 0.0720 0.5369 0.0175 0.032 Uiso calc 0.5
H H6C 0.1148 0.5615 -0.3417 0.032 Uiso calc 0.5

loop_
_atom_site_aniso_label
_atom_site_aniso_U_11
_atom_site_aniso_U_22
_atom_site_aniso_U_33
_atom_site_aniso_U_12
_atom_site_aniso_U_13
_atom_site_aniso_U_23
C1 0.0183(18) 0.0183(18) 0.010(3) -0.003(2) 0.000(2) 0.000(2)
C2 0.015(2) 0.019(2) 0.019(3) 0.0001(19) 0.0034(19) 0.0025(19)
Br2 0.0147(3) 0.0236(3) 0.0282(3) 0.00002(17) -0.0017(2) 0.0042(3)
C3 0.018(2) 0.015(2) 0.022(2) -0.0001(17) 0.002(3) -0.003(2)
C4 0.018(2) 0.018(2) 0.020(4) -0.005(3) 0.0031(18) 0.0031(18)
C5 0.022(2) 0.022(2) 0.024(4) -0.002(3) 0.000(2) 0.000(2)
N1 0.031(2) 0.031(2) 0.030(4) -0.009(3) -0.003(2) -0.003(2)
C6 0.023(2) 0.023(2) 0.017(3) -0.005(3) 0.000(2) 0.000(2)

loop_
_atom_type_symbol
_atom_type_description
_atom_type_scat_dispersion_real
_atom_type_scat_dispersion_imag
_atom_type_scat_source
C C 0.0181 0.0091 'International Tables Vol C Tables 4.2.6.8 and 6.1.1.4'
H H 0.0000 0.0000 'International Tables Vol C Tables 4.2.6.8 and 6.1.1.4'
N N 0.0311 0.0180 'International Tables Vol C Tables 4.2.6.8 and 6.1.1.4'
Br Br -0.6763 1.2805 'International Tables Vol C Tables 4.2.6.8 and 6.1.1.4'

loop_
_geom_angle_atom_site_label_1
_geom_angle_atom_site_label_2
_geom_angle_atom_site_label_3
_geom_angle_site_symmetry_1
_geom_angle
C2 C1 C2 8_455 116.8(7)
C2 C1 C5 8_455 121.6(3)
C2 C1 C5 . 121.6(3)
C3 C2 C1 . 122.3(5)
C3 C2 Br2 . 118.8(4)
C1 C2 Br2 . 118.9(4)
C2 C3 C4 . 119.6(5)
C2 C3 H3A . 120.2
C4 C3 H3A . 120.2
C3 C4 C3 8_455 119.5(6)
C3 C4 C6 8_455 120.3(3)
C3 C4 C6 . 120.3(3)
N1 C5 C1 . 179.0(9)
C4 C6 H6A . 109.5
C4 C6 H6B . 109.5
H6A C6 H6B . 109.5
C4 C6 H6C . 109.5
H6A C6 H6C . 109.5
H6B C6 H6C . 109.5

loop_
_geom_bond_atom_site_label_1
_geom_bond_atom_site_label_2
_geom_bond_site_symmetry_2
_geom_bond_distance
C1 C2 8_455 1.399(6)
C1 C2 . 1.399(6)
C1 C5 . 1.437(10)
C2 C3 . 1.383(8)
C2 Br2 . 1.899(5)
C3 C4 . 1.398(6)
C3 H3A . 0.9500
C4 C3 8_455 1.398(6)
C4 C6 . 1.505(10)
C5 N1 . 1.145(11)
C6 H6A . 0.9800
C6 H6B . 0.9800
C6 H6C . 0.9800

loop_
_geom_torsion_atom_site_label_1
_geom_torsion_atom_site_label_2
_geom_torsion_atom_site_label_3
_geom_torsion_atom_site_label_4
_geom_torsion_site_symmetry_1
_geom_torsion_site_symmetry_4
_geom_torsion
C2 C1 C2 C3 8_455 . -0.5(10)
C5 C1 C2 C3 . . 178.7(7)
C2 C1 C2 Br2 8_455 . -179.7(4)
C5 C1 C2 Br2 . . -0.5(9)
C1 C2 C3 C4 . . -0.7(9)
Br2 C2 C3 C4 . . 178.5(5)
C2 C3 C4 C3 . 8_455 1.9(11)
C2 C3 C4 C6 . . -178.0(6)
